data_7131205
loop_
_publ_author_name
'Liu, Junyang'
'Shoshani, Manar M.'
'Sum, Kethya'
'Johnson, Samuel A.'

_publ_section_title
;
 Breaking bonds and breaking rules: inert-bond activation by
 [(<sup>i</sup>Pr<sub>3</sub>P)Ni]<sub>5</sub>H<sub>4</sub> and catalytic
 stereospecific norbornene dimerization.
;
_journal_issue 24
_journal_name_full 'Chemical communications (Cambridge, England)'
_journal_page_first 3542
_journal_page_last 3545
_journal_paper_doi 10.1039/d2cc06681e
_journal_volume 59
_journal_year 2023
_chemical_absolute_configuration ad
_chemical_formula_moiety 'C41 H58 Au N2, F6 Sb'
_chemical_formula_sum 'C41 H58 Au F6 N2 Sb'
_chemical_formula_weight 1011.61
_chemical_properties_physical Air-sensitive,Moisture-sensitive
_space_group_IT_number 9
_space_group_name_Hall 'C -2yc'
_space_group_name_H-M_alt 'C 1 c 1'
_symmetry_cell_setting monoclinic
_symmetry_Int_Tables_number 9
_symmetry_space_group_name_Hall 'C -2yc'
_symmetry_space_group_name_H-M 'C 1 c 1'
_atom_sites_solution_hydrogens geom
_atom_sites_solution_primary direct
_atom_sites_solution_secondary direct
_audit_creation_date 2022-09-15T15:25:11-00:00
_audit_creation_method 'WinGX routine CIF_UPDATE'
_audit_update_record
;
2022-11-29 deposited with the CCDC.	2023-01-16 downloaded from the CCDC.
;
_cell_angle_alpha 90
_cell_angle_beta 119.072(2)
_cell_angle_gamma 90
_cell_formula_units_Z 4
_cell_length_a 22.9956(14)
_cell_length_b 10.0410(6)
_cell_length_c 20.4012(12)
_cell_measurement_reflns_used 9766
_cell_measurement_temperature 170(2)
_cell_measurement_theta_max 33.5
_cell_measurement_theta_min 2.27
_cell_measurement_wavelength 0.71073
_cell_volume 4117.1(4)
_computing_cell_refinement 'Bruker SAINT'
_computing_data_collection 'Bruker APEX2'
_computing_data_reduction 'Bruker SAINT'
_computing_molecular_graphics 'Bruker SHELXTL'
_computing_publication_material 'Bruker SHELXTL'
_computing_structure_refinement 'SHELXL-2018/1 (Sheldrick, 2018)'
_computing_structure_solution 'SHELXS-97 (Sheldrick 2008)'
_diffrn_ambient_temperature 170(2)
_diffrn_measured_fraction_theta_full 1
_diffrn_measured_fraction_theta_max 1
_diffrn_measurement_device_type 'Bruker APEX-II CCD'
_diffrn_measurement_method '\f and \w scans'
_diffrn_radiation_probe x-ray
_diffrn_radiation_type MoK\a
_diffrn_radiation_wavelength 0.71073
_diffrn_reflns_av_R_equivalents 0.071
_diffrn_reflns_av_unetI/netI 0.0464
_diffrn_reflns_Laue_measured_fraction_full 1
_diffrn_reflns_Laue_measured_fraction_max 1
_diffrn_reflns_limit_h_max 38
_diffrn_reflns_limit_h_min -38
_diffrn_reflns_limit_k_max 16
_diffrn_reflns_limit_k_min -16
_diffrn_reflns_limit_l_max 33
_diffrn_reflns_limit_l_min -33
_diffrn_reflns_number 104464
_diffrn_reflns_point_group_measured_fraction_full 0.999
_diffrn_reflns_point_group_measured_fraction_max 0.999
_diffrn_reflns_theta_full 36.247
_diffrn_reflns_theta_max 36.247
_diffrn_reflns_theta_min 2.027
_diffrn_standards_number 0
_exptl_absorpt_coefficient_mu 4.272
_exptl_absorpt_correction_T_max 0.7471
_exptl_absorpt_correction_T_min 0.6611
_exptl_absorpt_correction_type multi-scan
_exptl_absorpt_process_details 'SADABS-2016/2 - Bruker AXS area detector scaling and absorption correction'
_exptl_crystal_colour colourless
_exptl_crystal_density_diffrn 1.632
_exptl_crystal_density_method 'not measured'
_exptl_crystal_description block
_exptl_crystal_F_000 2008
_exptl_crystal_size_max 0.06
_exptl_crystal_size_mid 0.06
_exptl_crystal_size_min 0.05
_refine_diff_density_max 4.055
_refine_diff_density_min -0.841
_refine_diff_density_rms 0.11
_refine_ls_abs_structure_details
;
 Flack x determined using 7894 quotients [(I+)-(I-)]/[(I+)+(I-)]
 (Parsons, Flack and Wagner, Acta Cryst. B69 (2013) 249-259).
;
_refine_ls_abs_structure_Flack -0.004(2)
_refine_ls_extinction_method none
_refine_ls_goodness_of_fit_ref 1.028
_refine_ls_hydrogen_treatment constr
_refine_ls_matrix_type full
_refine_ls_number_constraints 0
_refine_ls_number_parameters 496
_refine_ls_number_reflns 19841
_refine_ls_number_restraints 29
_refine_ls_restrained_S_all 1.03
_refine_ls_R_factor_all 0.0392
_refine_ls_R_factor_gt 0.0319
_refine_ls_shift/su_max 0.001
_refine_ls_shift/su_mean 0
_refine_ls_structure_factor_coef Fsqd
_refine_ls_weighting_details 'w=1/[\s^2^(Fo^2^)+(0.0335P)^2^+1.1364P] where P=(Fo^2^+2Fc^2^)/3'
_refine_ls_weighting_scheme calc
_refine_ls_wR_factor_gt 0.0687
_refine_ls_wR_factor_ref 0.0724
_reflns_Friedel_coverage 0.998
_reflns_Friedel_fraction_full 0.998
_reflns_Friedel_fraction_max 0.998
_reflns_number_gt 17703
_reflns_number_total 19841
_reflns_threshold_expression 'I > 2\s(I)'
_cod_data_source_file d2cc06681e2.cif
_cod_data_source_block jl1425sipr
_cod_depositor_comments 'Adding full bibliography for 7131204--7131205.cif.'
_cod_original_sg_symbol_H-M 'C c'
_cod_database_code 7131205
_shelx_estimated_absorpt_t_min 0.784
_shelx_estimated_absorpt_t_max 0.815

loop_
_symmetry_equiv_pos_as_xyz
'x, y, z'
'x, -y, z+1/2'
'x+1/2, y+1/2, z'
'x+1/2, -y+1/2, z+1/2'

loop_
_atom_site_label
_atom_site_type_symbol
_atom_site_fract_x
_atom_site_fract_y
_atom_site_fract_z
_atom_site_U_iso_or_equiv
_atom_site_adp_type
_atom_site_occupancy
_atom_site_site_symmetry_order
_atom_site_calc_flag
_atom_site_refinement_flags_posn
_atom_site_refinement_flags_adp
_atom_site_refinement_flags_occupancy
_atom_site_disorder_assembly
_atom_site_disorder_group
Au1 Au 0.45046(2) 0.72633(2) 0.98383(2) 0.02081(3) Uani 1 1 d . . . . .
N1 N 0.35975(17) 0.8589(4) 0.83831(18) 0.0230(6) Uani 1 1 d . . . . .
N2 N 0.32119(16) 0.8758(4) 0.91641(18) 0.0212(6) Uani 1 1 d . . . . .
C1 C 0.5448(2) 0.6003(5) 1.0445(3) 0.0280(8) Uani 1 1 d . . . . .
C2 C 0.5268(2) 0.6446(4) 1.0958(2) 0.0257(7) Uani 1 1 d . . . . .
C3 C 0.5565(2) 0.7641(5) 1.1475(3) 0.0290(8) Uani 1 1 d . . . . .
H3 H 0.565067 0.844188 1.124303 0.035 Uiso 1 1 calc R U . . .
C4 C 0.5061(3) 0.7843(5) 1.1762(3) 0.0351(10) Uani 1 1 d . . . . .
H4A H 0.521482 0.849872 1.217542 0.042 Uiso 1 1 calc R U . . .
H4B H 0.461108 0.808071 1.135701 0.042 Uiso 1 1 calc R U . . .
C5 C 0.5105(3) 0.6416(6) 1.2029(3) 0.0373(11) Uani 1 1 d . . . . .
H5 H 0.482065 0.621725 1.226363 0.045 Uiso 1 1 calc R U . . .
C6 C 0.5853(3) 0.6245(6) 1.2556(3) 0.0434(13) Uani 1 1 d . . . . .
H6A H 0.598602 0.529866 1.258828 0.052 Uiso 1 1 calc R U . . .
H6B H 0.598237 0.65756 1.306542 0.052 Uiso 1 1 calc R U . . .
C7 C 0.6172(3) 0.7095(6) 1.2184(3) 0.0391(12) Uani 1 1 d . . . . .
H7A H 0.644221 0.782791 1.251798 0.047 Uiso 1 1 calc R U . . .
H7B H 0.645718 0.654453 1.205101 0.047 Uiso 1 1 calc R U . . .
C8 C 0.4917(3) 0.5634(5) 1.1302(3) 0.0340(10) Uani 1 1 d . . . . .
H8A H 0.508685 0.470926 1.141115 0.041 Uiso 1 1 calc R U . . .
H8B H 0.442969 0.561816 1.096731 0.041 Uiso 1 1 calc R U . . .
C9 C 0.6019(2) 0.6554(6) 1.0357(3) 0.0348(10) Uani 1 1 d . . . . .
H9 H 0.623013 0.737806 1.065298 0.042 Uiso 1 1 calc R U . . .
C10 C 0.6466(3) 0.5305(7) 1.0597(4) 0.0497(15) Uani 1 1 d . . . . .
H10A H 0.686269 0.541037 1.053087 0.06 Uiso 1 1 calc R U . . .
H10B H 0.660135 0.502133 1.111617 0.06 Uiso 1 1 calc R U . . .
C11 C 0.5941(4) 0.4391(7) 1.0008(4) 0.0525(16) Uani 1 1 d . . . . .
H11 H 0.608805 0.344932 1.002184 0.063 Uiso 1 1 calc R U . . .
C12 C 0.5778(4) 0.5147(8) 0.9287(4) 0.0579(18) Uani 1 1 d . . . . .
H12A H 0.532668 0.492596 0.887913 0.069 Uiso 1 1 calc R U . . .
H12B H 0.610617 0.49456 0.911776 0.069 Uiso 1 1 calc R U . . .
C13 C 0.5823(3) 0.6619(7) 0.9527(3) 0.0450(13) Uani 1 1 d . . . . .
H13A H 0.616349 0.71014 0.945521 0.054 Uiso 1 1 calc R U . . .
H13B H 0.53889 0.707242 0.923373 0.054 Uiso 1 1 calc R U . . .
C14 C 0.5354(3) 0.4557(5) 1.0157(3) 0.0389(11) Uani 1 1 d . . . . .
H14A H 0.53808 0.391971 1.054125 0.047 Uiso 1 1 calc R U . . .
H14B H 0.49233 0.444131 0.969294 0.047 Uiso 1 1 calc R U . . .
C15 C 0.37057(18) 0.8281(4) 0.9069(2) 0.0191(6) Uani 1 1 d . . . . .
C16 C 0.2988(2) 0.9373(5) 0.7954(2) 0.0323(9) Uani 1 1 d . . . . .
H16A H 0.267032 0.890469 0.748994 0.039 Uiso 1 1 calc R U . . .
H16B H 0.308907 1.025961 0.782177 0.039 Uiso 1 1 calc R U . . .
C17 C 0.2714(2) 0.9495(5) 0.8503(2) 0.0266(8) Uani 1 1 d . . . . .
H17A H 0.26863 1.043796 0.862684 0.032 Uiso 1 1 calc R U . . .
H17B H 0.226788 0.908211 0.829535 0.032 Uiso 1 1 calc R U . . .
C18 C 0.4057(2) 0.8334(5) 0.8112(2) 0.0235(7) Uani 1 1 d . . . . .
C19 C 0.3962(2) 0.7195(5) 0.7671(3) 0.0265(7) Uani 1 1 d . . . . .
C20 C 0.4414(3) 0.6968(5) 0.7413(3) 0.0333(9) Uani 1 1 d . . . . .
H20 H 0.435947 0.621171 0.710929 0.04 Uiso 1 1 calc R U . . .
C21 C 0.4943(3) 0.7831(5) 0.7594(3) 0.0339(9) Uani 1 1 d . . . . .
H21 H 0.525347 0.764815 0.74237 0.041 Uiso 1 1 calc R U . . .
C22 C 0.5019(2) 0.8951(5) 0.8018(3) 0.0322(9) Uani 1 1 d . . . . .
H22 H 0.537732 0.954261 0.813074 0.039 Uiso 1 1 calc R U . . .
C23 C 0.4576(2) 0.9231(5) 0.8287(2) 0.0267(7) Uani 1 1 d . . . . .
C24 C 0.3405(3) 0.6210(5) 0.7487(3) 0.0332(9) Uani 1 1 d . . . . .
H24 H 0.315671 0.652318 0.774724 0.04 Uiso 1 1 calc R U . . .
C25 C 0.3675(5) 0.4859(8) 0.7789(8) 0.101(4) Uani 1 1 d . . . . .
H25A H 0.392161 0.451928 0.754546 0.152 Uiso 1 1 calc R U . . .
H25B H 0.330609 0.42533 0.768842 0.152 Uiso 1 1 calc R U . . .
H25C H 0.397277 0.491721 0.833139 0.152 Uiso 1 1 calc R U . . .
C26 C 0.2914(5) 0.6196(12) 0.6649(4) 0.087(4) Uani 1 1 d . . . . .
H26A H 0.313466 0.584814 0.63772 0.131 Uiso 1 1 calc R U . . .
H26B H 0.275721 0.710409 0.647862 0.131 Uiso 1 1 calc R U . . .
H26C H 0.253435 0.562645 0.655208 0.131 Uiso 1 1 calc R U . . .
C27 C 0.4693(3) 1.0437(5) 0.8782(3) 0.0341(9) Uani 1 1 d . . . . .
H27 H 0.431553 1.050087 0.88936 0.041 Uiso 1 1 calc R U . . .
C28 C 0.5337(3) 1.0299(7) 0.9524(3) 0.0460(14) Uani 1 1 d . . . . .
H28A H 0.533921 0.944188 0.975557 0.069 Uiso 1 1 calc R U . . .
H28B H 0.536737 1.102406 0.986139 0.069 Uiso 1 1 calc R U . . .
H28C H 0.571731 1.034248 0.943341 0.069 Uiso 1 1 calc R U . . .
C29 C 0.4715(4) 1.1725(7) 0.8399(4) 0.0574(18) Uani 1 1 d . . . . .
H29A H 0.512541 1.175284 0.836528 0.086 Uiso 1 1 calc R U . . .
H29B H 0.470341 1.248821 0.869227 0.086 Uiso 1 1 calc R U . . .
H29C H 0.432999 1.176272 0.789403 0.086 Uiso 1 1 calc R U . . .
C30 C 0.31860(19) 0.8735(4) 0.9856(2) 0.0220(7) Uani 1 1 d . . . . .
C31 C 0.2846(2) 0.7713(5) 0.9983(2) 0.0275(8) Uani 1 1 d . . . . .
C32 C 0.2832(3) 0.7733(6) 1.0661(3) 0.0369(10) Uani 1 1 d . . . . .
H32 H 0.260872 0.704494 1.07698 0.044 Uiso 1 1 calc R U . . .
C33 C 0.3142(3) 0.8749(7) 1.1174(3) 0.0413(13) Uani 1 1 d . . . . .
H33 H 0.313316 0.874021 1.163455 0.05 Uiso 1 1 calc R U . . .
C34 C 0.3461(3) 0.9761(6) 1.1031(3) 0.0364(11) Uani 1 1 d . . . . .
H34 H 0.366672 1.044969 1.139046 0.044 Uiso 1 1 calc R U . . .
C35 C 0.3489(2) 0.9796(5) 1.0362(2) 0.0278(8) Uani 1 1 d . . . . .
C36 C 0.2510(2) 0.6599(5) 0.9416(3) 0.0305(9) Uani 1 1 d . . . . .
H36 H 0.244371 0.692259 0.892089 0.037 Uiso 1 1 calc R U . . .
C37 C 0.1833(3) 0.6240(8) 0.9318(4) 0.0545(16) Uani 1 1 d . . . . .
H37A H 0.16136 0.56079 0.89022 0.082 Uiso 1 1 calc R U . . .
H37B H 0.156146 0.704688 0.920696 0.082 Uiso 1 1 calc R U . . .
H37C H 0.188579 0.583317 0.978007 0.082 Uiso 1 1 calc R U . . .
C38 C 0.2953(3) 0.5378(6) 0.9626(4) 0.0458(14) Uani 1 1 d . . . . .
H38A H 0.337216 0.56087 0.963824 0.069 Uiso 1 1 calc R U . . .
H38B H 0.272742 0.467555 0.925403 0.069 Uiso 1 1 calc R U . . .
H38C H 0.304536 0.506112 1.012186 0.069 Uiso 1 1 calc R U . . .
C39 C 0.3838(3) 1.0938(5) 1.0192(3) 0.0365(11) Uani 1 1 d . . . . .
H39 H 0.37645 1.080789 0.967168 0.044 Uiso 1 1 calc R U . . .
C40 C 0.3539(5) 1.2276(6) 1.0218(6) 0.063(2) Uani 1 1 d . . . . .
H40A H 0.305631 1.225234 0.988514 0.094 Uiso 1 1 calc R U . . .
H40B H 0.373427 1.297818 1.005245 0.094 Uiso 1 1 calc R U . . .
H40C H 0.363329 1.245901 1.073209 0.094 Uiso 1 1 calc R U . . .
C41 C 0.4583(3) 1.0924(6) 1.0723(4) 0.0460(13) Uani 1 1 d . . . . .
H41A H 0.466742 1.091524 1.124272 0.069 Uiso 1 1 calc R U . . .
H41B H 0.478448 1.172039 1.063975 0.069 Uiso 1 1 calc R U . . .
H41C H 0.477799 1.012668 1.063035 0.069 Uiso 1 1 calc R U . . .
Sb1 Sb 0.67121(9) 1.16767(17) 1.23282(9) 0.0332(2) Uani 0.722(9) 1 d D . P A 1
F1 F 0.7289(5) 1.0218(8) 1.2765(6) 0.0734(18) Uani 0.722(9) 1 d D . P A 1
F2 F 0.6059(3) 1.0657(6) 1.2381(5) 0.0723(18) Uani 0.722(9) 1 d D . P A 1
F3 F 0.6473(5) 1.1011(9) 1.1391(4) 0.096(3) Uani 0.722(9) 1 d D . P A 1
F4 F 0.6114(4) 1.3061(8) 1.1904(5) 0.0734(18) Uani 0.722(9) 1 d D . P A 1
F5 F 0.7376(4) 1.2671(6) 1.2298(6) 0.0723(18) Uani 0.722(9) 1 d D . P A 1
F6 F 0.6962(7) 1.2399(11) 1.3254(5) 0.096(3) Uani 0.722(9) 1 d D . P A 1
Sb1B Sb 0.6828(2) 1.1953(7) 1.2376(3) 0.0430(8) Uani 0.278(9) 1 d D . P A 2
F1B F 0.7107(14) 1.019(2) 1.2592(17) 0.096(7) Uani 0.278(9) 1 d D . P A 2
F2B F 0.5953(8) 1.139(3) 1.1775(17) 0.132(11) Uani 0.278(9) 1 d D . P A 2
F3B F 0.7035(18) 1.186(3) 1.1644(14) 0.137(12) Uani 0.278(9) 1 d D . P A 2
F4B F 0.6539(13) 1.3700(18) 1.2131(13) 0.096(7) Uani 0.278(9) 1 d D . P A 2
F5B F 0.7684(10) 1.247(2) 1.3059(19) 0.132(11) Uani 0.278(9) 1 d D . P A 2
F6B F 0.6693(19) 1.208(3) 1.3213(14) 0.137(12) Uani 0.278(9) 1 d D . P A 2

loop_
_atom_site_aniso_label
_atom_site_aniso_U_11
_atom_site_aniso_U_22
_atom_site_aniso_U_33
_atom_site_aniso_U_23
_atom_site_aniso_U_13
_atom_site_aniso_U_12
Au1 0.01732(5) 0.02378(5) 0.01929(5) 0.00211(8) 0.00728(4) 0.00323(8)
N1 0.0215(14) 0.0297(16) 0.0188(13) 0.0039(11) 0.0105(11) 0.0037(12)
N2 0.0194(13) 0.0251(15) 0.0179(13) 0.0035(11) 0.0081(11) 0.0042(11)
C1 0.0236(17) 0.0272(19) 0.0294(19) 0.0012(15) 0.0099(15) 0.0058(14)
C2 0.0209(16) 0.0274(18) 0.0239(17) 0.0050(14) 0.0071(14) 0.0049(13)
C3 0.0282(19) 0.031(2) 0.0242(18) 0.0020(15) 0.0098(15) -0.0001(16)
C4 0.044(3) 0.030(2) 0.038(3) 0.0023(19) 0.025(2) 0.004(2)
C5 0.045(3) 0.042(3) 0.030(2) 0.009(2) 0.022(2) 0.003(2)
C6 0.048(3) 0.044(3) 0.026(2) 0.006(2) 0.008(2) 0.004(2)
C7 0.031(2) 0.046(3) 0.025(2) 0.0019(18) 0.0022(18) 0.001(2)
C8 0.034(2) 0.033(2) 0.031(2) 0.0082(17) 0.0128(18) -0.0007(18)
C9 0.027(2) 0.042(3) 0.038(2) 0.0036(19) 0.0180(18) 0.0044(18)
C10 0.034(3) 0.063(4) 0.052(3) 0.010(3) 0.020(2) 0.023(3)
C11 0.060(4) 0.046(3) 0.059(4) -0.003(3) 0.035(3) 0.017(3)
C12 0.065(4) 0.067(5) 0.053(4) -0.005(3) 0.037(3) 0.012(4)
C13 0.044(3) 0.060(4) 0.042(3) 0.008(3) 0.030(2) 0.011(3)
C14 0.041(3) 0.033(2) 0.041(3) -0.0049(19) 0.019(2) 0.006(2)
C15 0.0186(14) 0.0201(15) 0.0196(14) 0.0002(12) 0.0101(12) -0.0003(12)
C16 0.029(2) 0.045(3) 0.0216(17) 0.0114(17) 0.0115(16) 0.0133(18)
C17 0.0238(17) 0.033(2) 0.0202(16) 0.0043(14) 0.0082(14) 0.0093(15)
C18 0.0246(17) 0.029(2) 0.0208(16) 0.0058(14) 0.0136(14) 0.0049(15)
C19 0.0287(19) 0.0253(19) 0.0305(19) 0.0008(16) 0.0184(16) 0.0003(15)
C20 0.038(2) 0.037(2) 0.035(2) -0.0029(18) 0.025(2) -0.0016(19)
C21 0.037(2) 0.039(3) 0.039(2) 0.0049(19) 0.028(2) 0.0012(19)
C22 0.031(2) 0.039(2) 0.033(2) 0.0036(17) 0.0199(18) -0.0042(17)
C23 0.0273(18) 0.0294(19) 0.0252(17) 0.0029(14) 0.0142(15) -0.0011(15)
C24 0.035(2) 0.033(2) 0.038(2) -0.0048(19) 0.022(2) -0.0069(18)
C25 0.068(5) 0.038(4) 0.223(14) 0.031(6) 0.090(8) 0.006(3)
C26 0.089(6) 0.125(8) 0.044(4) -0.024(4) 0.030(4) -0.071(6)
C27 0.035(2) 0.033(2) 0.035(2) -0.0050(18) 0.0181(19) -0.0088(18)
C28 0.045(3) 0.055(4) 0.036(3) -0.006(3) 0.018(2) -0.019(3)
C29 0.081(5) 0.034(3) 0.053(4) -0.001(3) 0.029(4) -0.006(3)
C30 0.0214(15) 0.0251(17) 0.0199(15) 0.0010(12) 0.0104(13) 0.0050(13)
C31 0.0245(17) 0.034(2) 0.0244(17) 0.0035(15) 0.0126(15) 0.0031(16)
C32 0.038(2) 0.049(3) 0.032(2) 0.007(2) 0.023(2) 0.004(2)
C33 0.042(3) 0.063(4) 0.025(2) 0.002(2) 0.021(2) 0.013(2)
C34 0.040(2) 0.043(3) 0.0240(19) -0.0070(18) 0.0140(18) 0.009(2)
C35 0.0298(19) 0.0286(19) 0.0243(17) -0.0001(14) 0.0125(16) 0.0072(15)
C36 0.0257(18) 0.032(2) 0.031(2) 0.0043(16) 0.0115(16) -0.0033(16)
C37 0.032(3) 0.067(4) 0.059(4) -0.006(3) 0.018(3) -0.012(3)
C38 0.043(3) 0.032(2) 0.050(3) -0.003(2) 0.013(2) 0.002(2)
C39 0.042(3) 0.027(2) 0.033(2) -0.0050(18) 0.012(2) -0.0038(19)
C40 0.063(5) 0.029(3) 0.086(6) -0.001(3) 0.029(4) 0.010(3)
C41 0.044(3) 0.042(3) 0.052(3) -0.002(2) 0.023(3) -0.003(2)
Sb1 0.0248(5) 0.0322(4) 0.0403(4) 0.0015(3) 0.0140(3) 0.0020(3)
F1 0.063(3) 0.065(3) 0.102(4) 0.037(3) 0.048(3) 0.035(3)
F2 0.054(3) 0.052(3) 0.125(5) 0.008(3) 0.055(3) -0.010(2)
F3 0.136(7) 0.092(5) 0.056(3) -0.024(3) 0.043(4) -0.012(4)
F4 0.063(3) 0.065(3) 0.102(4) 0.037(3) 0.048(3) 0.035(3)
F5 0.054(3) 0.052(3) 0.125(5) 0.008(3) 0.055(3) -0.010(2)
F6 0.136(7) 0.092(5) 0.056(3) -0.024(3) 0.043(4) -0.012(4)
Sb1B 0.0276(11) 0.052(2) 0.0514(11) -0.0057(13) 0.0208(10) -0.0038(11)
F1B 0.107(16) 0.063(9) 0.123(16) 0.034(9) 0.060(13) 0.033(10)
F2B 0.055(9) 0.106(14) 0.17(2) -0.060(14) 0.009(11) 0.002(8)
F3B 0.25(3) 0.130(17) 0.112(14) 0.068(13) 0.152(19) 0.11(2)
F4B 0.107(16) 0.063(9) 0.123(16) 0.034(9) 0.060(13) 0.033(10)
F5B 0.055(9) 0.106(14) 0.17(2) -0.060(14) 0.009(11) 0.002(8)
F6B 0.25(3) 0.130(17) 0.112(14) 0.068(13) 0.152(19) 0.11(2)

loop_
_atom_type_symbol
_atom_type_description
_atom_type_scat_dispersion_real
_atom_type_scat_dispersion_imag
_atom_type_scat_source
C C 0.0033 0.0016 'International Tables Vol C Tables 4.2.6.8 and 6.1.1.4'
H H 0 0 'International Tables Vol C Tables 4.2.6.8 and 6.1.1.4'
N N 0.0061 0.0033 'International Tables Vol C Tables 4.2.6.8 and 6.1.1.4'
F F 0.0171 0.0103 'International Tables Vol C Tables 4.2.6.8 and 6.1.1.4'
Sb Sb -0.5866 1.5461 'International Tables Vol C Tables 4.2.6.8 and 6.1.1.4'
Au Au -2.0133 8.8022 'International Tables Vol C Tables 4.2.6.8 and 6.1.1.4'

loop_
_geom_angle_atom_site_label_1
_geom_angle_atom_site_label_2
_geom_angle_atom_site_label_3
_geom_angle
_geom_angle_site_symmetry_1
_geom_angle_site_symmetry_3
_geom_angle_publ_flag
C15 Au1 C2 159.78(16) . . ?
C15 Au1 C1 164.97(16) . . ?
C2 Au1 C1 35.22(17) . . ?
C15 N1 C18 124.6(3) . . ?
C15 N1 C16 112.8(3) . . ?
C18 N1 C16 122.3(3) . . ?
C15 N2 C30 125.6(3) . . ?
C15 N2 C17 112.7(3) . . ?
C30 N2 C17 121.3(3) . . ?
C2 C1 C9 124.8(4) . . ?
C2 C1 C14 123.8(5) . . ?
C9 C1 C14 105.6(4) . . ?
C2 C1 Au1 71.1(2) . . ?
C9 C1 Au1 112.5(3) . . ?
C14 C1 Au1 113.3(3) . . ?
C1 C2 C3 125.7(4) . . ?
C1 C2 C8 126.6(4) . . ?
C3 C2 C8 105.1(4) . . ?
C1 C2 Au1 73.7(2) . . ?
C3 C2 Au1 106.3(3) . . ?
C8 C2 Au1 109.5(3) . . ?
C2 C3 C7 105.4(4) . . ?
C2 C3 C4 101.5(4) . . ?
C7 C3 C4 101.3(4) . . ?
C2 C3 H3 115.6 . . ?
C7 C3 H3 115.6 . . ?
C4 C3 H3 115.6 . . ?
C5 C4 C3 94.7(4) . . ?
C5 C4 H4A 112.8 . . ?
C3 C4 H4A 112.8 . . ?
C5 C4 H4B 112.8 . . ?
C3 C4 H4B 112.8 . . ?
H4A C4 H4B 110.3 . . ?
C4 C5 C6 102.3(5) . . ?
C4 C5 C8 101.3(4) . . ?
C6 C5 C8 108.1(5) . . ?
C4 C5 H5 114.5 . . ?
C6 C5 H5 114.5 . . ?
C8 C5 H5 114.5 . . ?
C5 C6 C7 103.5(4) . . ?
C5 C6 H6A 111.1 . . ?
C7 C6 H6A 111.1 . . ?
C5 C6 H6B 111.1 . . ?
C7 C6 H6B 111.1 . . ?
H6A C6 H6B 109 . . ?
C3 C7 C6 103.1(5) . . ?
C3 C7 H7A 111.1 . . ?
C6 C7 H7A 111.1 . . ?
C3 C7 H7B 111.1 . . ?
C6 C7 H7B 111.1 . . ?
H7A C7 H7B 109.1 . . ?
C2 C8 C5 101.9(4) . . ?
C2 C8 H8A 111.4 . . ?
C5 C8 H8A 111.4 . . ?
C2 C8 H8B 111.4 . . ?
C5 C8 H8B 111.4 . . ?
H8A C8 H8B 109.3 . . ?
C1 C9 C13 109.9(4) . . ?
C1 C9 C10 98.6(5) . . ?
C13 C9 C10 100.2(5) . . ?
C1 C9 H9 115.3 . . ?
C13 C9 H9 115.3 . . ?
C10 C9 H9 115.3 . . ?
C11 C10 C9 95.1(4) . . ?
C11 C10 H10A 112.7 . . ?
C9 C10 H10A 112.7 . . ?
C11 C10 H10B 112.7 . . ?
C9 C10 H10B 112.7 . . ?
H10A C10 H10B 110.2 . . ?
C10 C11 C14 102.4(5) . . ?
C10 C11 C12 100.8(6) . . ?
C14 C11 C12 108.1(5) . . ?
C10 C11 H11 114.7 . . ?
C14 C11 H11 114.7 . . ?
C12 C11 H11 114.7 . . ?
C11 C12 C13 102.8(5) . . ?
C11 C12 H12A 111.2 . . ?
C13 C12 H12A 111.2 . . ?
C11 C12 H12B 111.2 . . ?
C13 C12 H12B 111.2 . . ?
H12A C12 H12B 109.1 . . ?
C9 C13 C12 104.4(5) . . ?
C9 C13 H13A 110.9 . . ?
C12 C13 H13A 110.9 . . ?
C9 C13 H13B 110.9 . . ?
C12 C13 H13B 110.9 . . ?
H13A C13 H13B 108.9 . . ?
C11 C14 C1 101.8(5) . . ?
C11 C14 H14A 111.4 . . ?
C1 C14 H14A 111.4 . . ?
C11 C14 H14B 111.4 . . ?
C1 C14 H14B 111.4 . . ?
H14A C14 H14B 109.3 . . ?
N2 C15 N1 109.4(3) . . ?
N2 C15 Au1 125.9(3) . . ?
N1 C15 Au1 124.6(3) . . ?
N1 C16 C17 102.7(3) . . ?
N1 C16 H16A 111.2 . . ?
C17 C16 H16A 111.2 . . ?
N1 C16 H16B 111.2 . . ?
C17 C16 H16B 111.2 . . ?
H16A C16 H16B 109.1 . . ?
N2 C17 C16 102.4(3) . . ?
N2 C17 H17A 111.3 . . ?
C16 C17 H17A 111.3 . . ?
N2 C17 H17B 111.3 . . ?
C16 C17 H17B 111.3 . . ?
H17A C17 H17B 109.2 . . ?
C23 C18 C19 122.5(4) . . ?
C23 C18 N1 118.9(4) . . ?
C19 C18 N1 118.5(4) . . ?
C20 C19 C18 117.5(4) . . ?
C20 C19 C24 119.8(4) . . ?
C18 C19 C24 122.7(4) . . ?
C21 C20 C19 121.1(5) . . ?
C21 C20 H20 119.4 . . ?
C19 C20 H20 119.4 . . ?
C22 C21 C20 120.0(5) . . ?
C22 C21 H21 120 . . ?
C20 C21 H21 120 . . ?
C21 C22 C23 121.2(5) . . ?
C21 C22 H22 119.4 . . ?
C23 C22 H22 119.4 . . ?
C18 C23 C22 117.6(4) . . ?
C18 C23 C27 122.7(4) . . ?
C22 C23 C27 119.7(4) . . ?
C25 C24 C19 111.0(5) . . ?
C25 C24 C26 112.7(8) . . ?
C19 C24 C26 111.1(5) . . ?
C25 C24 H24 107.2 . . ?
C19 C24 H24 107.2 . . ?
C26 C24 H24 107.2 . . ?
C24 C25 H25A 109.5 . . ?
C24 C25 H25B 109.5 . . ?
H25A C25 H25B 109.5 . . ?
C24 C25 H25C 109.5 . . ?
H25A C25 H25C 109.5 . . ?
H25B C25 H25C 109.5 . . ?
C24 C26 H26A 109.5 . . ?
C24 C26 H26B 109.5 . . ?
H26A C26 H26B 109.5 . . ?
C24 C26 H26C 109.5 . . ?
H26A C26 H26C 109.5 . . ?
H26B C26 H26C 109.5 . . ?
C23 C27 C28 111.2(5) . . ?
C23 C27 C29 112.1(4) . . ?
C28 C27 C29 109.1(5) . . ?
C23 C27 H27 108.1 . . ?
C28 C27 H27 108.1 . . ?
C29 C27 H27 108.1 . . ?
C27 C28 H28A 109.5 . . ?
C27 C28 H28B 109.5 . . ?
H28A C28 H28B 109.5 . . ?
C27 C28 H28C 109.5 . . ?
H28A C28 H28C 109.5 . . ?
H28B C28 H28C 109.5 . . ?
C27 C29 H29A 109.5 . . ?
C27 C29 H29B 109.5 . . ?
H29A C29 H29B 109.5 . . ?
C27 C29 H29C 109.5 . . ?
H29A C29 H29C 109.5 . . ?
H29B C29 H29C 109.5 . . ?
C31 C30 C35 123.0(4) . . ?
C31 C30 N2 119.3(4) . . ?
C35 C30 N2 117.6(4) . . ?
C30 C31 C32 117.3(5) . . ?
C30 C31 C36 121.7(4) . . ?
C32 C31 C36 121.0(5) . . ?
C33 C32 C31 120.5(5) . . ?
C33 C32 H32 119.7 . . ?
C31 C32 H32 119.7 . . ?
C34 C33 C32 121.3(5) . . ?
C34 C33 H33 119.4 . . ?
C32 C33 H33 119.4 . . ?
C33 C34 C35 120.8(5) . . ?
C33 C34 H34 119.6 . . ?
C35 C34 H34 119.6 . . ?
C34 C35 C30 117.1(5) . . ?
C34 C35 C39 121.1(4) . . ?
C30 C35 C39 121.8(4) . . ?
C38 C36 C37 110.6(5) . . ?
C38 C36 C31 110.9(4) . . ?
C37 C36 C31 112.6(5) . . ?
C38 C36 H36 107.5 . . ?
C37 C36 H36 107.5 . . ?
C31 C36 H36 107.5 . . ?
C36 C37 H37A 109.5 . . ?
C36 C37 H37B 109.5 . . ?
H37A C37 H37B 109.5 . . ?
C36 C37 H37C 109.5 . . ?
H37A C37 H37C 109.5 . . ?
H37B C37 H37C 109.5 . . ?
C36 C38 H38A 109.5 . . ?
C36 C38 H38B 109.5 . . ?
H38A C38 H38B 109.5 . . ?
C36 C38 H38C 109.5 . . ?
H38A C38 H38C 109.5 . . ?
H38B C38 H38C 109.5 . . ?
C41 C39 C40 110.8(5) . . ?
C41 C39 C35 111.4(5) . . ?
C40 C39 C35 111.0(6) . . ?
C41 C39 H39 107.8 . . ?
C40 C39 H39 107.8 . . ?
C35 C39 H39 107.8 . . ?
C39 C40 H40A 109.5 . . ?
C39 C40 H40B 109.5 . . ?
H40A C40 H40B 109.5 . . ?
C39 C40 H40C 109.5 . . ?
H40A C40 H40C 109.5 . . ?
H40B C40 H40C 109.5 . . ?
C39 C41 H41A 109.5 . . ?
C39 C41 H41B 109.5 . . ?
H41A C41 H41B 109.5 . . ?
C39 C41 H41C 109.5 . . ?
H41A C41 H41C 109.5 . . ?
H41B C41 H41C 109.5 . . ?
F6 Sb1 F3 177.8(5) . . ?
F6 Sb1 F4 88.5(5) . . ?
F3 Sb1 F4 90.5(4) . . ?
F6 Sb1 F5 88.3(5) . . ?
F3 Sb1 F5 89.8(5) . . ?
F4 Sb1 F5 91.0(4) . . ?
F6 Sb1 F2 90.9(5) . . ?
F3 Sb1 F2 91.0(4) . . ?
F4 Sb1 F2 90.2(4) . . ?
F5 Sb1 F2 178.6(4) . . ?
F6 Sb1 F1 91.4(5) . . ?
F3 Sb1 F1 89.7(5) . . ?
F4 Sb1 F1 177.2(5) . . ?
F5 Sb1 F1 91.8(4) . . ?
F2 Sb1 F1 87.0(4) . . ?
F3B Sb1B F5B 91.5(16) . . ?
F3B Sb1B F1B 86.8(12) . . ?
F5B Sb1B F1B 88.2(11) . . ?
F3B Sb1B F4B 91.9(11) . . ?
F5B Sb1B F4B 92.9(11) . . ?
F1B Sb1B F4B 178.4(12) . . ?
F3B Sb1B F2B 94.4(15) . . ?
F5B Sb1B F2B 173.8(16) . . ?
F1B Sb1B F2B 90.3(12) . . ?
F4B Sb1B F2B 88.8(11) . . ?
F3B Sb1B F6B 174.7(17) . . ?
F5B Sb1B F6B 83.2(15) . . ?
F1B Sb1B F6B 92.3(12) . . ?
F4B Sb1B F6B 89.1(10) . . ?
F2B Sb1B F6B 90.9(15) . . ?

loop_
_geom_bond_atom_site_label_1
_geom_bond_atom_site_label_2
_geom_bond_distance
_geom_bond_site_symmetry_2
_geom_bond_publ_flag
Au1 C15 2.020(4) . ?
Au1 C2 2.254(4) . ?
Au1 C1 2.287(4) . ?
N1 C15 1.333(5) . ?
N1 C18 1.434(5) . ?
N1 C16 1.469(5) . ?
N2 C15 1.331(5) . ?
N2 C30 1.442(5) . ?
N2 C17 1.476(5) . ?
C1 C2 1.374(7) . ?
C1 C9 1.513(7) . ?
C1 C14 1.541(7) . ?
C2 C3 1.523(7) . ?
C2 C8 1.534(7) . ?
C3 C7 1.543(7) . ?
C3 C4 1.544(8) . ?
C3 H3 1 . ?
C4 C5 1.518(8) . ?
C4 H4A 0.99 . ?
C4 H4B 0.99 . ?
C5 C6 1.532(9) . ?
C5 C8 1.544(8) . ?
C5 H5 1 . ?
C6 C7 1.544(9) . ?
C6 H6A 0.99 . ?
C6 H6B 0.99 . ?
C7 H7A 0.99 . ?
C7 H7B 0.99 . ?
C8 H8A 0.99 . ?
C8 H8B 0.99 . ?
C9 C13 1.529(8) . ?
C9 C10 1.544(8) . ?
C9 H9 1 . ?
C10 C11 1.528(10) . ?
C10 H10A 0.99 . ?
C10 H10B 0.99 . ?
C11 C14 1.530(9) . ?
C11 C12 1.532(10) . ?
C11 H11 1 . ?
C12 C13 1.545(11) . ?
C12 H12A 0.99 . ?
C12 H12B 0.99 . ?
C13 H13A 0.99 . ?
C13 H13B 0.99 . ?
C14 H14A 0.99 . ?
C14 H14B 0.99 . ?
C16 C17 1.533(6) . ?
C16 H16A 0.99 . ?
C16 H16B 0.99 . ?
C17 H17A 0.99 . ?
C17 H17B 0.99 . ?
C18 C23 1.396(6) . ?
C18 C19 1.405(7) . ?
C19 C20 1.392(7) . ?
C19 C24 1.514(7) . ?
C20 C21 1.390(8) . ?
C20 H20 0.95 . ?
C21 C22 1.378(8) . ?
C21 H21 0.95 . ?
C22 C23 1.400(7) . ?
C22 H22 0.95 . ?
C23 C27 1.514(7) . ?
C24 C25 1.495(10) . ?
C24 C26 1.524(9) . ?
C24 H24 1 . ?
C25 H25A 0.98 . ?
C25 H25B 0.98 . ?
C25 H25C 0.98 . ?
C26 H26A 0.98 . ?
C26 H26B 0.98 . ?
C26 H26C 0.98 . ?
C27 C28 1.525(8) . ?
C27 C29 1.525(8) . ?
C27 H27 1 . ?
C28 H28A 0.98 . ?
C28 H28B 0.98 . ?
C28 H28C 0.98 . ?
C29 H29A 0.98 . ?
C29 H29B 0.98 . ?
C29 H29C 0.98 . ?
C30 C31 1.389(6) . ?
C30 C35 1.409(6) . ?
C31 C32 1.399(7) . ?
C31 C36 1.522(7) . ?
C32 C33 1.386(9) . ?
C32 H32 0.95 . ?
C33 C34 1.365(9) . ?
C33 H33 0.95 . ?
C34 C35 1.398(7) . ?
C34 H34 0.95 . ?
C35 C39 1.532(8) . ?
C36 C38 1.516(8) . ?
C36 C37 1.514(8) . ?
C36 H36 1 . ?
C37 H37A 0.98 . ?
C37 H37B 0.98 . ?
C37 H37C 0.98 . ?
C38 H38A 0.98 . ?
C38 H38B 0.98 . ?
C38 H38C 0.98 . ?
C39 C41 1.519(8) . ?
C39 C40 1.522(8) . ?
C39 H39 1 . ?
C40 H40A 0.98 . ?
C40 H40B 0.98 . ?
C40 H40C 0.98 . ?
C41 H41A 0.98 . ?
C41 H41B 0.98 . ?
C41 H41C 0.98 . ?
Sb1 F6 1.835(7) . ?
Sb1 F3 1.840(6) . ?
Sb1 F4 1.848(5) . ?
Sb1 F5 1.851(6) . ?
Sb1 F2 1.863(5) . ?
Sb1 F1 1.885(6) . ?
Sb1B F3B 1.777(14) . ?
Sb1B F5B 1.849(18) . ?
Sb1B F1B 1.860(17) . ?
Sb1B F4B 1.856(16) . ?
Sb1B F2B 1.864(16) . ?
Sb1B F6B 1.884(15) . ?
